data_1529029
loop_
_publ_author_name
'Yang, B.-P.'
'Prosvirin, A.V.'
'Zhao, H.-H.'
'Mao, J.-G.'

_publ_section_title
;
 Syntheses and crystal structures of a series of new divalent metal
 phosphonates with imino-bis(methylphosphonic acid)
;
_journal_name_full 'Journal of Solid State Chemistry'
_journal_page_first 175
_journal_page_last 185
_journal_volume 179
_journal_year 2006
_chemical_formula_sum 'C2 H13 Co N O9 P2'
_chemical_name_systematic
;
(Co (N H2 (C H2 P O3 H) (C H2 P O3)) (H2 O)2) (H2 O)
;
_space_group_IT_number 14
_symmetry_space_group_name_Hall '-P 2ybc'
_symmetry_space_group_name_H-M 'P 1 21/c 1'
_cell_angle_alpha 90
_cell_angle_beta 90.266
_cell_angle_gamma 90
_cell_formula_units_Z 4
_cell_length_a 8.7876
_cell_length_b 7.2981
_cell_length_c 15.6325
_cell_volume 1002.545
_citation_journal_id_ASTM JSSCBI
_cod_data_source_file Yang_JSSCBI_2006_1107.cif
_cod_data_source_block C2H13Co1N1O9P2
_cod_original_formula_sum 'C2 H13 Co1 N1 O9 P2'
_cod_database_code 1529029

loop_
_symmetry_equiv_pos_as_xyz
x,y,z
-x,y+1/2,-z+1/2
-x,-y,-z
x,-y-1/2,z-1/2

loop_
_atom_site_label
_atom_site_type_symbol
_atom_site_fract_x
_atom_site_fract_y
_atom_site_fract_z
_atom_site_occupancy
_atom_site_U_iso_or_equiv
H6 H-1 0.1526 0.6038 0.9118 1 0.0
O6 O-2 0.3211 0.7256 0.7205 1 0.0
C2 C+4 0.1841 0.6919 0.8689 1 0.0
H2 H+1 0.3184 0.9098 0.8694 1 0.0
N1 N-3 0.2771 0.8395 0.9105 1 0.0
H10 H+1 0.413 0.086 0.747 1 0.0
O1 O-2 0.1841 1.1964 1.0957 1 0.0
H9 H+1 0.764 0.411 0.924 1 0.0
H3 H-1 0.13 0.8808 1.0068 1 0.0
H7 H+1 0.1935 1.1526 1.1438 1 0.0
H1 H+1 0.3539 0.787 0.9398 1 0.0
P1 P+3 0.3067 1.1099 1.03454 1 0.0
O4 O-2 0.1887 0.4211 0.7542 1 0.0
O8 O-2 0.3506 0.1176 0.7943 1 0.0
Co1 Co+2 0.51544 0.2574 0.8726 1 0.0
H4 H-1 0.1195 1.0317 0.9359 1 0.0
P2 P+3 0.2931 0.5754 0.78637 1 0.0
O5 O-2 0.44 0.5068 0.8273 1 0.0
O7 O-2 0.6794 0.4029 0.9476 1 0.0
O2 O-2 0.4226 1.0016 1.0828 1 0.0
C1 C+4 0.1898 0.958 0.9693 1 0.0
H12 H+1 0.121 0.82 0.658 1 0.0
O3 O-2 0.3669 1.2657 0.979 1 0.0
H13 H+1 -0.022 0.81 0.66 1 0.0
H5 H-1 0.0934 0.7452 0.8436 1 0.0
H11 H+1 0.276 0.152 0.777 1 0.0
H8 H+1 0.676 0.551 0.961 1 0.0
O9 O-2 0.0493 0.8054 0.6344 1 0.0
